data_2002227
loop_
_publ_author_name
'Sander, K'
'Mueller-Buschbaum, Hk'

_publ_section_title 'Ein neues Oxomanganat(II): Ba Mn2 O3'
_journal_name_full
;
Zeitschrift fuer Anorganische und Allgemeine Chemie
;
_journal_page_first 35
_journal_page_last 39
_journal_paper_doi 10.1002/zaac.19794510106
_journal_volume 451
_journal_year 1979
_chemical_formula_structural 'Ba Mn2 O3'
_chemical_formula_sum 'Ba Mn2 O3'
_chemical_name_systematic 'Barium dimanganese oxide'
_space_group_IT_number 71
_symmetry_cell_setting orthorhombic
_symmetry_Int_Tables_number 71
_symmetry_space_group_name_Hall '-I 2 2'
_symmetry_space_group_name_H-M 'I m m m'
_cell_angle_alpha 90
_cell_angle_beta 90
_cell_angle_gamma 90
_cell_formula_units_Z 2
_cell_length_a 10.967
_cell_length_b 4.385
_cell_length_c 3.552
_cell_volume 170.8
_refine_ls_R_factor_all 0.103
_cod_database_code 2002227

loop_
_symmetry_equiv_pos_as_xyz
x,y,z
x,-y,-z
-x,y,-z
-x,-y,z
-x,-y,-z
-x,y,z
x,-y,z
x,y,-z
1/2+x,1/2+y,1/2+z
1/2+x,1/2-y,1/2-z
1/2-x,1/2+y,1/2-z
1/2-x,1/2-y,1/2+z
1/2-x,1/2-y,1/2-z
1/2-x,1/2+y,1/2+z
1/2+x,1/2-y,1/2+z
1/2+x,1/2+y,1/2-z

loop_
_atom_site_label
_atom_site_type_symbol
_atom_site_symmetry_multiplicity
_atom_site_Wyckoff_symbol
_atom_site_fract_x
_atom_site_fract_y
_atom_site_fract_z
_atom_site_occupancy
_atom_site_attached_hydrogens
_atom_site_calc_flag
Ba1 Ba2+ 2 c 0.5 0.5 0. 1. 0 d
Mn1 Mn2+ 4 f 0.1883 0.5 0. 1. 0 d
O1 O2- 4 e 0.203 0. 0. 1. 0 d
O2 O2- 2 d 0.5 0. 0.5 1. 0 d

loop_
_atom_type_symbol
_atom_type_oxidation_number
Ba2+ 2.000
Mn2+ 2.000
O2- -2.000
